data_7000949
loop_
_publ_author_name
'Jia, Qin-Xiang'
'Sun, Wei-Wei'
'Yao, Cheng-Fu'
'Wu, Hai-Hong'
'Gao, En-Qing'
'Liu, Cai-Ming'

_publ_section_title
;
 Coordination chemistry of tetrazolate-5-carboxylate with
 manganese(ii): synthesis, structure and magnetism
;
_journal_issue 15
_journal_name_full 'Dalton Transactions'
_journal_page_first 2721
_journal_page_last 2730
_journal_paper_doi 10.1039/b818915c
_journal_year 2009
_chemical_formula_sum 'C28 H20 Mn2 N12 O6'
_chemical_formula_weight 730.44
_chemical_name_systematic
;
?
;
_space_group_IT_number 14
_symmetry_cell_setting monoclinic
_symmetry_space_group_name_Hall '-P 2yn'
_symmetry_space_group_name_H-M 'P 1 21/n 1'
_atom_sites_solution_hydrogens geom
_atom_sites_solution_primary direct
_atom_sites_solution_secondary difmap
_audit_creation_method SHELXL-97
_cell_angle_alpha 90.00
_cell_angle_beta 111.359(5)
_cell_angle_gamma 90.00
_cell_formula_units_Z 2
_cell_length_a 11.992(3)
_cell_length_b 10.181(2)
_cell_length_c 12.160(3)
_cell_measurement_reflns_used 3701
_cell_measurement_temperature 293(2)
_cell_measurement_theta_max 27.4797
_cell_measurement_theta_min 2.6901
_cell_volume 1382.7(6)
_computing_cell_refinement 'Bruker SMART'
_computing_data_collection 'Bruker SMART'
_computing_data_reduction 'Bruker SHELXTL'
_computing_molecular_graphics 'Bruker SHELXTL'
_computing_publication_material 'Bruker SHELXTL'
_computing_structure_refinement 'Bruker SHELXTL'
_computing_structure_solution 'Bruker SHELXTL'
_diffrn_ambient_temperature 293(2)
_diffrn_measured_fraction_theta_full 0.982
_diffrn_measured_fraction_theta_max 0.982
_diffrn_measurement_device_type 'CCD area detector'
_diffrn_measurement_method 'phi and omega scans'
_diffrn_radiation_monochromator graphite
_diffrn_radiation_source 'fine-focus sealed tube'
_diffrn_radiation_type MoK\a
_diffrn_radiation_wavelength 0.71073
_diffrn_reflns_av_R_equivalents 0.0215
_diffrn_reflns_av_sigmaI/netI 0.0199
_diffrn_reflns_limit_h_max 15
_diffrn_reflns_limit_h_min -12
_diffrn_reflns_limit_k_max 13
_diffrn_reflns_limit_k_min -13
_diffrn_reflns_limit_l_max 15
_diffrn_reflns_limit_l_min -15
_diffrn_reflns_number 10395
_diffrn_reflns_theta_full 27.48
_diffrn_reflns_theta_max 27.48
_diffrn_reflns_theta_min 2.04
_exptl_absorpt_coefficient_mu 0.984
_exptl_absorpt_correction_T_max 1.0000
_exptl_absorpt_correction_T_min 0.9680
_exptl_absorpt_correction_type multi-scan
_exptl_absorpt_process_details SADABS
_exptl_crystal_colour Colorless
_exptl_crystal_density_diffrn 1.755
_exptl_crystal_density_method 'not measured'
_exptl_crystal_description Prism
_exptl_crystal_F_000 740
_exptl_crystal_size_max 0.1700
_exptl_crystal_size_mid 0.1400
_exptl_crystal_size_min 0.1300
_refine_diff_density_max 0.334
_refine_diff_density_min -0.223
_refine_diff_density_rms 0.054
_refine_ls_extinction_method none
_refine_ls_goodness_of_fit_ref 1.130
_refine_ls_hydrogen_treatment mixed
_refine_ls_matrix_type full
_refine_ls_number_parameters 225
_refine_ls_number_reflns 3114
_refine_ls_number_restraints 3
_refine_ls_restrained_S_all 1.129
_refine_ls_R_factor_all 0.0315
_refine_ls_R_factor_gt 0.0271
_refine_ls_shift/su_max 0.000
_refine_ls_shift/su_mean 0.000
_refine_ls_structure_factor_coef Fsqd
_refine_ls_weighting_details 'calc w=1/[\s^2^(Fo^2^)+(0.0442P)^2^+0.4799P] where P=(Fo^2^+2Fc^2^)/3'
_refine_ls_weighting_scheme calc
_refine_ls_wR_factor_gt 0.0697
_refine_ls_wR_factor_ref 0.0821
_reflns_number_gt 2822
_reflns_number_total 3114
_reflns_threshold_expression >2sigma(I)
_cod_data_source_file b818915c.txt
_cod_data_source_block 3
_cod_depositor_comments
;
The following automatic conversions were performed:
'_symmetry_cell_setting' value 'Monoclinic' changed to 'monoclinic'
according to '/home/saulius/struct/CIF-dictionaries/cif_core.dic'
dictionary named 'cif_core.dic' version 2.4.1 from
2010-06-29.

'_exptl_absorpt_correction_type' value 'Multi-scan' changed
to 'multi-scan' according to
'/home/saulius/struct/CIF-dictionaries/cif_core.dic' dictionary named
'cif_core.dic' version 2.4.1 from 2010-06-29.

Automatic conversion script
Id: cif_fix_enum 1527 2010-12-29 10:47:43Z saulius 
;
_cod_original_cell_volume 1382.6(6)
_cod_original_sg_symbol_H-M P2(1)/n
_cod_database_code 7000949

loop_
_symmetry_equiv_pos_as_xyz
'x, y, z'
'-x+1/2, y+1/2, -z+1/2'
'-x, -y, -z'
'x-1/2, -y-1/2, z-1/2'

loop_
_atom_site_label
_atom_site_type_symbol
_atom_site_fract_x
_atom_site_fract_y
_atom_site_fract_z
_atom_site_U_iso_or_equiv
_atom_site_adp_type
_atom_site_occupancy
_atom_site_symmetry_multiplicity
_atom_site_calc_flag
_atom_site_refinement_flags
_atom_site_disorder_assembly
_atom_site_disorder_group
Mn1 Mn 0.01997(2) 0.86769(2) 0.15754(2) 0.02039(10) Uani 1 1 d . . .
C1 C 0.25163(13) 0.99003(15) 0.16388(13) 0.0206(3) Uani 1 1 d . . .
C2 C 0.28372(14) 0.91484(16) 0.27765(14) 0.0227(3) Uani 1 1 d . . .
C3 C -0.09370(16) 0.65989(17) 0.28652(16) 0.0278(4) Uani 1 1 d . . .
H3A H -0.0662 0.5977 0.2464 0.033 Uiso 1 1 calc R . .
C4 C -0.15561(17) 0.61657(18) 0.35771(17) 0.0330(4) Uani 1 1 d . . .
H4A H -0.1674 0.5273 0.3656 0.040 Uiso 1 1 calc R . .
C5 C -0.19821(16) 0.70634(19) 0.41502(16) 0.0331(4) Uani 1 1 d . . .
H5A H -0.2416 0.6789 0.4606 0.040 Uiso 1 1 calc R . .
C6 C -0.17673(15) 0.84099(18) 0.40546(15) 0.0269(4) Uani 1 1 d . . .
C7 C -0.21398(17) 0.9411(2) 0.46725(16) 0.0336(4) Uani 1 1 d . . .
H7A H -0.2592 0.9181 0.5122 0.040 Uiso 1 1 calc R . .
C8 C -0.18469(16) 1.06839(19) 0.46154(16) 0.0322(4) Uani 1 1 d . . .
H8A H -0.2082 1.1313 0.5041 0.039 Uiso 1 1 calc R . .
C9 C -0.11782(15) 1.10727(17) 0.39051(14) 0.0253(3) Uani 1 1 d . . .
C10 C -0.08554(17) 1.23834(17) 0.38134(16) 0.0311(4) Uani 1 1 d . . .
H10A H -0.1057 1.3040 0.4239 0.037 Uiso 1 1 calc R . .
C11 C -0.02430(17) 1.26879(17) 0.30945(17) 0.0328(4) Uani 1 1 d . . .
H11A H -0.0030 1.3552 0.3019 0.039 Uiso 1 1 calc R . .
C12 C 0.00576(17) 1.16770(17) 0.24743(16) 0.0286(4) Uani 1 1 d . . .
H12A H 0.0469 1.1895 0.1982 0.034 Uiso 1 1 calc R . .
C13 C -0.08282(13) 1.01203(15) 0.32586(13) 0.0208(3) Uani 1 1 d . . .
C14 C -0.11165(14) 0.87584(15) 0.33431(14) 0.0213(3) Uani 1 1 d . . .
N1 N 0.13736(12) 0.99718(14) 0.09169(11) 0.0223(3) Uani 1 1 d . . .
N2 N 0.13939(12) 1.07041(13) 0.00084(12) 0.0230(3) Uani 1 1 d . . .
N3 N 0.25098(13) 1.10332(15) 0.01819(13) 0.0285(3) Uani 1 1 d . . .
N4 N 0.32369(13) 1.05349(15) 0.12130(13) 0.0286(3) Uani 1 1 d . . .
N5 N -0.07261(12) 0.78596(13) 0.27385(12) 0.0227(3) Uani 1 1 d . . .
N6 N -0.02113(12) 1.04242(13) 0.25493(12) 0.0228(3) Uani 1 1 d . . .
O1 O 0.20253(11) 0.84179(13) 0.28487(11) 0.0297(3) Uani 1 1 d . . .
O2 O 0.38578(11) 0.93057(13) 0.35437(11) 0.0324(3) Uani 1 1 d . . .
O3 O 0.01724(13) 0.67999(13) 0.07122(12) 0.0374(3) Uani 1 1 d D . .
H3W2 H -0.0375(17) 0.655(2) 0.0077(14) 0.055(8) Uiso 1 1 d D . .
H3W1 H 0.0539(19) 0.6115(15) 0.1064(18) 0.050(7) Uiso 1 1 d D . .

loop_
_atom_site_aniso_label
_atom_site_aniso_U_11
_atom_site_aniso_U_22
_atom_site_aniso_U_33
_atom_site_aniso_U_23
_atom_site_aniso_U_13
_atom_site_aniso_U_12
Mn1 0.02054(14) 0.02193(14) 0.01955(14) 0.00046(9) 0.00832(10) -0.00064(9)
C1 0.0186(7) 0.0208(7) 0.0213(7) -0.0010(6) 0.0060(6) 0.0008(6)
C2 0.0236(8) 0.0219(7) 0.0207(7) -0.0012(6) 0.0056(6) 0.0029(6)
C3 0.0261(8) 0.0233(8) 0.0309(9) 0.0028(7) 0.0068(7) -0.0013(6)
C4 0.0314(9) 0.0284(9) 0.0355(10) 0.0085(7) 0.0079(8) -0.0064(7)
C5 0.0290(9) 0.0404(10) 0.0309(9) 0.0101(8) 0.0122(7) -0.0058(8)
C6 0.0217(8) 0.0358(9) 0.0225(8) 0.0044(7) 0.0074(6) -0.0017(7)
C7 0.0305(9) 0.0485(11) 0.0277(9) 0.0033(8) 0.0178(7) 0.0028(8)
C8 0.0322(9) 0.0414(10) 0.0264(8) -0.0022(7) 0.0145(7) 0.0066(8)
C9 0.0241(8) 0.0301(8) 0.0201(8) -0.0010(6) 0.0062(6) 0.0044(6)
C10 0.0336(9) 0.0269(8) 0.0313(9) -0.0064(7) 0.0101(7) 0.0055(7)
C11 0.0376(10) 0.0206(8) 0.0394(10) -0.0018(7) 0.0133(8) -0.0004(7)
C12 0.0343(9) 0.0239(8) 0.0310(9) 0.0004(7) 0.0157(7) -0.0015(7)
C13 0.0195(7) 0.0240(7) 0.0182(7) 0.0003(6) 0.0062(6) 0.0012(6)
C14 0.0197(7) 0.0251(8) 0.0181(7) 0.0027(6) 0.0058(6) 0.0012(6)
N1 0.0208(7) 0.0274(7) 0.0189(6) 0.0037(5) 0.0073(5) -0.0006(5)
N2 0.0234(7) 0.0251(7) 0.0213(7) 0.0035(5) 0.0091(5) -0.0010(5)
N3 0.0245(7) 0.0313(7) 0.0315(8) 0.0065(6) 0.0125(6) -0.0019(6)
N4 0.0210(7) 0.0309(7) 0.0321(8) 0.0060(6) 0.0076(6) -0.0015(6)
N5 0.0214(7) 0.0223(6) 0.0239(7) 0.0022(5) 0.0075(5) 0.0002(5)
N6 0.0256(7) 0.0219(6) 0.0221(7) 0.0002(5) 0.0103(5) -0.0007(5)
O1 0.0272(6) 0.0343(6) 0.0252(6) 0.0076(5) 0.0064(5) -0.0023(5)
O2 0.0276(6) 0.0335(7) 0.0260(6) 0.0034(5) -0.0022(5) -0.0016(5)
O3 0.0460(8) 0.0262(6) 0.0282(7) -0.0062(5) -0.0005(6) 0.0079(6)

loop_
_atom_type_symbol
_atom_type_description
_atom_type_scat_dispersion_real
_atom_type_scat_dispersion_imag
_atom_type_scat_source
C C 0.0033 0.0016 'International Tables Vol C Tables 4.2.6.8 and 6.1.1.4'
H H 0.0000 0.0000 'International Tables Vol C Tables 4.2.6.8 and 6.1.1.4'
N N 0.0061 0.0033 'International Tables Vol C Tables 4.2.6.8 and 6.1.1.4'
O O 0.0106 0.0060 'International Tables Vol C Tables 4.2.6.8 and 6.1.1.4'
Mn Mn 0.3368 0.7283 'International Tables Vol C Tables 4.2.6.8 and 6.1.1.4'

loop_
_geom_angle_atom_site_label_1
_geom_angle_atom_site_label_2
_geom_angle_atom_site_label_3
_geom_angle
_geom_angle_site_symmetry_1
_geom_angle_site_symmetry_3
_geom_angle_publ_flag
O3 Mn1 O1 94.07(5) . . ?
O3 Mn1 N5 93.11(6) . . ?
O1 Mn1 N5 96.09(5) . . ?
O3 Mn1 N2 88.53(5) . 3_575 ?
O1 Mn1 N2 163.09(5) . 3_575 ?
N5 Mn1 N2 100.46(5) . 3_575 ?
O3 Mn1 N1 103.98(6) . . ?
O1 Mn1 N1 74.40(5) . . ?
N5 Mn1 N1 160.84(5) . . ?
N2 Mn1 N1 88.74(5) 3_575 . ?
O3 Mn1 N6 164.75(6) . . ?
O1 Mn1 N6 94.36(5) . . ?
N5 Mn1 N6 73.37(5) . . ?
N2 Mn1 N6 87.10(5) 3_575 . ?
N1 Mn1 N6 90.53(5) . . ?
N4 C1 N1 112.09(14) . . ?
N4 C1 C2 128.51(14) . . ?
N1 C1 C2 119.40(14) . . ?
O2 C2 O1 126.74(16) . . ?
O2 C2 C1 118.33(15) . . ?
O1 C2 C1 114.93(14) . . ?
N5 C3 C4 122.83(17) . . ?
N5 C3 H3A 118.6 . . ?
C4 C3 H3A 118.6 . . ?
C5 C4 C3 119.25(16) . . ?
C5 C4 H4A 120.4 . . ?
C3 C4 H4A 120.4 . . ?
C4 C5 C6 119.94(16) . . ?
C4 C5 H5A 120.0 . . ?
C6 C5 H5A 120.0 . . ?
C14 C6 C5 117.13(16) . . ?
C14 C6 C7 119.55(16) . . ?
C5 C6 C7 123.29(16) . . ?
C8 C7 C6 121.30(16) . . ?
C8 C7 H7A 119.4 . . ?
C6 C7 H7A 119.4 . . ?
C7 C8 C9 120.61(17) . . ?
C7 C8 H8A 119.7 . . ?
C9 C8 H8A 119.7 . . ?
C13 C9 C10 117.64(16) . . ?
C13 C9 C8 119.59(16) . . ?
C10 C9 C8 122.77(16) . . ?
C11 C10 C9 119.60(16) . . ?
C11 C10 H10A 120.2 . . ?
C9 C10 H10A 120.2 . . ?
C10 C11 C12 118.83(16) . . ?
C10 C11 H11A 120.6 . . ?
C12 C11 H11A 120.6 . . ?
N6 C12 C11 123.60(16) . . ?
N6 C12 H12A 118.2 . . ?
C11 C12 H12A 118.2 . . ?
N6 C13 C9 122.67(15) . . ?
N6 C13 C14 117.63(14) . . ?
C9 C13 C14 119.70(15) . . ?
N5 C14 C6 122.74(15) . . ?
N5 C14 C13 118.04(14) . . ?
C6 C14 C13 119.21(15) . . ?
C1 N1 N2 104.49(12) . . ?
C1 N1 Mn1 110.84(10) . . ?
N2 N1 Mn1 144.22(10) . . ?
N3 N2 N1 109.34(13) . . ?
N3 N2 Mn1 124.09(10) . 3_575 ?
N1 N2 Mn1 126.56(10) . 3_575 ?
N2 N3 N4 109.27(13) . . ?
C1 N4 N3 104.80(13) . . ?
C3 N5 C14 118.05(15) . . ?
C3 N5 Mn1 126.04(12) . . ?
C14 N5 Mn1 115.89(10) . . ?
C12 N6 C13 117.65(14) . . ?
C12 N6 Mn1 127.46(11) . . ?
C13 N6 Mn1 114.87(10) . . ?
C2 O1 Mn1 118.78(11) . . ?
Mn1 O3 H3W2 124.8(15) . . ?
Mn1 O3 H3W1 124.3(15) . . ?
H3W2 O3 H3W1 107.5(14) . . ?

loop_
_geom_bond_atom_site_label_1
_geom_bond_atom_site_label_2
_geom_bond_distance
_geom_bond_site_symmetry_2
_geom_bond_publ_flag
Mn1 O3 2.1746(13) . ?
Mn1 O1 2.1888(13) . ?
Mn1 N5 2.2514(14) . ?
Mn1 N2 2.2533(14) 3_575 ?
Mn1 N1 2.2765(14) . ?
Mn1 N6 2.2880(14) . ?
C1 N4 1.326(2) . ?
C1 N1 1.333(2) . ?
C1 C2 1.503(2) . ?
C2 O2 1.250(2) . ?
C2 O1 1.253(2) . ?
C3 N5 1.328(2) . ?
C3 C4 1.401(3) . ?
C3 H3A 0.9300 . ?
C4 C5 1.357(3) . ?
C4 H4A 0.9300 . ?
C5 C6 1.407(3) . ?
C5 H5A 0.9300 . ?
C6 C14 1.406(2) . ?
C6 C7 1.431(3) . ?
C7 C8 1.351(3) . ?
C7 H7A 0.9300 . ?
C8 C9 1.432(2) . ?
C8 H8A 0.9300 . ?
C9 C13 1.405(2) . ?
C9 C10 1.405(2) . ?
C10 C11 1.367(3) . ?
C10 H10A 0.9300 . ?
C11 C12 1.399(2) . ?
C11 H11A 0.9300 . ?
C12 N6 1.327(2) . ?
C12 H12A 0.9300 . ?
C13 N6 1.361(2) . ?
C13 C14 1.442(2) . ?
C14 N5 1.359(2) . ?
N1 N2 1.3402(18) . ?
N2 N3 1.320(2) . ?
N2 Mn1 2.2533(14) 3_575 ?
N3 N4 1.339(2) . ?
O3 H3W2 0.849(9) . ?
O3 H3W1 0.852(9) . ?

loop_
_geom_hbond_atom_site_label_D
_geom_hbond_atom_site_label_H
_geom_hbond_atom_site_label_A
_geom_hbond_distance_DH
_geom_hbond_distance_HA
_geom_hbond_distance_DA
_geom_hbond_angle_DHA
_geom_hbond_site_symmetry_A
O3 H3W2 O2 0.849(9) 1.959(13) 2.7708(19) 160(2) 4_575
O3 H3W1 O2 0.852(9) 1.973(12) 2.8023(19) 164(2) 2_545

loop_
_geom_torsion_atom_site_label_1
_geom_torsion_atom_site_label_2
_geom_torsion_atom_site_label_3
_geom_torsion_atom_site_label_4
_geom_torsion
_geom_torsion_site_symmetry_1
_geom_torsion_site_symmetry_2
_geom_torsion_site_symmetry_3
_geom_torsion_site_symmetry_4
_geom_torsion_publ_flag
N4 C1 C2 O2 14.6(3) . . . . ?
N1 C1 C2 O2 -165.88(15) . . . . ?
N4 C1 C2 O1 -165.62(17) . . . . ?
N1 C1 C2 O1 13.9(2) . . . . ?
N5 C3 C4 C5 1.2(3) . . . . ?
C3 C4 C5 C6 -2.0(3) . . . . ?
C4 C5 C6 C14 0.6(3) . . . . ?
C4 C5 C6 C7 -177.12(18) . . . . ?
C14 C6 C7 C8 -2.1(3) . . . . ?
C5 C6 C7 C8 175.63(18) . . . . ?
C6 C7 C8 C9 1.7(3) . . . . ?
C7 C8 C9 C13 0.3(3) . . . . ?
C7 C8 C9 C10 179.78(18) . . . . ?
C13 C9 C10 C11 1.2(3) . . . . ?
C8 C9 C10 C11 -178.32(17) . . . . ?
C9 C10 C11 C12 -0.6(3) . . . . ?
C10 C11 C12 N6 -0.5(3) . . . . ?
C10 C9 C13 N6 -0.8(2) . . . . ?
C8 C9 C13 N6 178.74(15) . . . . ?
C10 C9 C13 C14 178.71(15) . . . . ?
C8 C9 C13 C14 -1.7(2) . . . . ?
C5 C6 C14 N5 1.7(2) . . . . ?
C7 C6 C14 N5 179.48(15) . . . . ?
C5 C6 C14 C13 -177.30(15) . . . . ?
C7 C6 C14 C13 0.5(2) . . . . ?
N6 C13 C14 N5 1.9(2) . . . . ?
C9 C13 C14 N5 -177.67(14) . . . . ?
N6 C13 C14 C6 -179.13(14) . . . . ?
C9 C13 C14 C6 1.3(2) . . . . ?
N4 C1 N1 N2 -0.85(18) . . . . ?
C2 C1 N1 N2 179.54(13) . . . . ?
N4 C1 N1 Mn1 173.39(11) . . . . ?
C2 C1 N1 Mn1 -6.22(17) . . . . ?
O3 Mn1 N1 C1 -90.95(11) . . . . ?
O1 Mn1 N1 C1 -0.58(10) . . . . ?
N5 Mn1 N1 C1 61.5(2) . . . . ?
N2 Mn1 N1 C1 -179.12(11) 3_575 . . . ?
N6 Mn1 N1 C1 93.80(11) . . . . ?
O3 Mn1 N1 N2 79.49(19) . . . . ?
O1 Mn1 N1 N2 169.86(19) . . . . ?
N5 Mn1 N1 N2 -128.01(19) . . . . ?
N2 Mn1 N1 N2 -8.7(2) 3_575 . . . ?
N6 Mn1 N1 N2 -95.76(18) . . . . ?
C1 N1 N2 N3 0.94(17) . . . . ?
Mn1 N1 N2 N3 -169.84(14) . . . . ?
C1 N1 N2 Mn1 -178.40(10) . . . 3_575 ?
Mn1 N1 N2 Mn1 10.8(3) . . . 3_575 ?
N1 N2 N3 N4 -0.71(19) . . . . ?
Mn1 N2 N3 N4 178.65(11) 3_575 . . . ?
N1 C1 N4 N3 0.44(19) . . . . ?
C2 C1 N4 N3 180.00(15) . . . . ?
N2 N3 N4 C1 0.17(18) . . . . ?
C4 C3 N5 C14 1.0(2) . . . . ?
C4 C3 N5 Mn1 -177.77(13) . . . . ?
C6 C14 N5 C3 -2.4(2) . . . . ?
C13 C14 N5 C3 176.54(14) . . . . ?
C6 C14 N5 Mn1 176.44(12) . . . . ?
C13 C14 N5 Mn1 -4.59(18) . . . . ?
O3 Mn1 N5 C3 9.94(14) . . . . ?
O1 Mn1 N5 C3 -84.49(14) . . . . ?
N2 Mn1 N5 C3 99.01(14) 3_575 . . . ?
N1 Mn1 N5 C3 -143.39(15) . . . . ?
N6 Mn1 N5 C3 -177.24(15) . . . . ?
O3 Mn1 N5 C14 -168.83(11) . . . . ?
O1 Mn1 N5 C14 96.74(11) . . . . ?
N2 Mn1 N5 C14 -79.76(11) 3_575 . . . ?
N1 Mn1 N5 C14 37.8(2) . . . . ?
N6 Mn1 N5 C14 4.00(11) . . . . ?
C11 C12 N6 C13 1.0(3) . . . . ?
C11 C12 N6 Mn1 179.18(13) . . . . ?
C9 C13 N6 C12 -0.3(2) . . . . ?
C14 C13 N6 C12 -179.79(15) . . . . ?
C9 C13 N6 Mn1 -178.71(12) . . . . ?
C14 C13 N6 Mn1 1.76(17) . . . . ?
O3 Mn1 N6 C12 -152.97(18) . . . . ?
O1 Mn1 N6 C12 83.66(15) . . . . ?
N5 Mn1 N6 C12 178.73(16) . . . . ?
N2 Mn1 N6 C12 -79.45(15) 3_575 . . . ?
N1 Mn1 N6 C12 9.26(15) . . . . ?
O3 Mn1 N6 C13 25.3(3) . . . . ?
O1 Mn1 N6 C13 -98.07(11) . . . . ?
N5 Mn1 N6 C13 -3.00(10) . . . . ?
N2 Mn1 N6 C13 98.82(11) 3_575 . . . ?
N1 Mn1 N6 C13 -172.47(11) . . . . ?
O2 C2 O1 Mn1 165.44(14) . . . . ?
C1 C2 O1 Mn1 -14.34(18) . . . . ?
O3 Mn1 O1 C2 112.10(13) . . . . ?
N5 Mn1 O1 C2 -154.33(12) . . . . ?
N2 Mn1 O1 C2 13.8(2) 3_575 . . . ?
N1 Mn1 O1 C2 8.70(12) . . . . ?
N6 Mn1 O1 C2 -80.62(13) . . . . ?
